data_7127102
loop_
_publ_author_name
'Xiang, Junhong'
'Zhang, Xuemei'
'Wang, Dehong'
'Li, Jiaxin'
'Li, Qiuying'
'Wang, Qin'
'Ding, Yahui'
'Chen, Tianyang'
'Sun, Yuanjun'
'Bao, Shiqi'
'Chen, Jing'
'Li, Dongmei'
'Wang, Liang'
'Chen, Yue'

_publ_section_title
;
 Chemical modification of ovatodiolide revealed a promising amino-prodrug
 with improved pharmacokinetic profile.
;
_journal_issue 75
_journal_name_full 'Chemical communications (Cambridge, England)'
_journal_page_first 11018
_journal_page_last 11021
_journal_paper_doi 10.1039/c9cc07573a
_journal_volume 56
_journal_year 2020
_chemical_absolute_configuration ad
_chemical_formula_moiety 'C25 H36 N2 O6, 2(H2 O)'
_chemical_formula_sum 'C25 H40 N2 O8'
_chemical_formula_weight 496.59
_space_group_crystal_system monoclinic
_space_group_IT_number 4
_space_group_name_Hall 'P 2yb'
_space_group_name_H-M_alt 'P 1 21 1'
_atom_sites_solution_hydrogens mixed
_atom_sites_solution_primary dual
_audit_creation_date 2018-09-27
_audit_creation_method
;
Olex2 1.2
(compiled 2018.05.29 svn.r3508 for OlexSys, GUI svn.r5506)
;
_audit_update_record
;
2018-12-21 deposited with the CCDC.	2020-08-17 downloaded from the CCDC.
;
_cell_angle_alpha 90
_cell_angle_beta 113.2519(6)
_cell_angle_gamma 90
_cell_formula_units_Z 2
_cell_length_a 10.65993(6)
_cell_length_b 11.44033(5)
_cell_length_c 11.66689(6)
_cell_measurement_reflns_used 25290
_cell_measurement_temperature 294.15
_cell_measurement_theta_max 78.6510
_cell_measurement_theta_min 3.8710
_cell_volume 1307.250(13)
_computing_cell_refinement 'CrysAlisPro 1.171.39.46 (Rigaku OD, 2018)'
_computing_data_collection 'CrysAlisPro 1.171.39.46 (Rigaku OD, 2018)'
_computing_data_reduction 'CrysAlisPro 1.171.39.46 (Rigaku OD, 2018)'
_computing_molecular_graphics 'Olex2 (Dolomanov et al., 2009)'
_computing_publication_material 'Olex2 (Dolomanov et al., 2009)'
_computing_structure_refinement 'ShelXL (Sheldrick, 2015)'
_computing_structure_solution 'ShelXT (Sheldrick, 2015)'
_diffrn_ambient_temperature 294.15
_diffrn_detector PILT
_diffrn_measured_fraction_theta_full 1.000
_diffrn_measured_fraction_theta_max 0.995
_diffrn_measurement_details
;
List of Runs (angles in degrees, time in seconds):

  # Type    Start    End  Width  t~exp~   \w     \q     \k     \f   Frames
#--------------------------------------------------------------------------
  1  \w    -84.00  37.00   0.50    0.50    --    5.00 -66.00  -9.00  242
  2  \w   -139.00 -17.00   0.50    0.50    --  -49.30 -66.00  -9.00  244
  3  \w   -142.00 -21.00   0.50    0.50    -- -110.00  66.00 125.00  242
  4  \w   -199.00 -78.00   0.50    0.50    -- -110.00 -66.00  -9.00  242
  5  \w    -27.00  94.00   0.50    0.50    --    5.00  66.00 125.00  242
  6  \w    -25.00  94.00   0.50    0.50    --    5.00  57.00-180.00  238
  7  \w   -139.00 -19.00   0.50    0.50    --  -49.30 -48.00  42.15  240
  8  \w   -139.00 -17.00   0.50    0.50    --  -49.30 -41.00-140.73  244
  9  \w    -83.00  40.00   0.50    0.50    --  -49.30  71.00-173.57  246
 10  \w   -199.00 -79.00   0.50    0.50    -- -110.00 -62.00  56.71  240
 11  \w   -199.00 -78.00   0.50    0.50    -- -110.00 -42.00-178.95  242
 12  \w   -199.00 -80.00   0.50    0.50    -- -110.00 -57.00  78.80  238
 13  \w   -140.00 -21.00   0.50    0.50    -- -110.00  57.00-120.00  238
 14  \w   -199.00 -77.00   0.50    0.50    -- -110.00 -38.00-150.00  244
 15  \w   -199.00 -52.00   0.50    0.50    -- -110.00 -19.00 -90.00  294
 16  \w   -199.00 -76.00   0.50    0.50    -- -110.00 -72.00  13.81  246
 17  \w   -199.00 -79.00   0.50    0.50    -- -110.00 -44.00-104.60  240
 18  \w   -199.00 -78.00   0.50    0.50    -- -110.00 -64.00 119.57  242
 19  \w   -199.00 -76.00   0.50    0.50    -- -110.00 -72.00  52.85  246
 20  \w   -199.00 -78.00   0.50    0.50    -- -110.00 -64.00 -38.53  242
 21  \w   -199.00 -76.00   0.50    0.50    -- -110.00 -72.00 -90.00  246
 22  \w   -199.00 -79.00   0.50    0.50    -- -110.00 -45.00  51.74  240
 23  \w   -199.00 -52.00   0.50    0.50    -- -110.00 -19.00 -90.00  294
 24  \w   -140.00 -21.00   0.50    0.50    -- -110.00  57.00 150.00  238
 25  \w   -199.00 -80.00   0.50    0.50    -- -110.00 -57.00-150.00  238
 26  \w   -199.00 -80.00   0.50    0.50    -- -110.00 -48.00-115.50  238
 27  \w   -139.00 -18.00   0.50    0.50    --  -49.30 -45.00 122.53  242
 28  \w   -139.00 -15.00   0.50    0.50    --  -49.30 -72.00 -72.00  248
 29  \w    -80.00  40.00   0.50    0.50    --  -49.30  57.00  30.00  240
 30  \w    -83.00  40.00   0.50    0.50    --  -49.30  38.00   0.00  246
;
_diffrn_measurement_device 'four-circle diffractometer'
_diffrn_measurement_device_type 'XtaLAB AFC12 (RCD3): Kappa single'
_diffrn_measurement_method '\w scans'
_diffrn_orient_matrix_type 'CrysAlisPro convention (1999,Acta A55,543-557)'
_diffrn_orient_matrix_UB_11 0.0043408000
_diffrn_orient_matrix_UB_12 0.0537829000
_diffrn_orient_matrix_UB_13 -0.1194611000
_diffrn_orient_matrix_UB_21 0.1105794000
_diffrn_orient_matrix_UB_22 0.0867386000
_diffrn_orient_matrix_UB_23 0.0797345000
_diffrn_orient_matrix_UB_31 0.1117493000
_diffrn_orient_matrix_UB_32 -0.0878649000
_diffrn_orient_matrix_UB_33 0.0056265000
_diffrn_radiation_monochromator mirror
_diffrn_radiation_probe x-ray
_diffrn_radiation_type CuK\a
_diffrn_radiation_wavelength 1.54184
_diffrn_reflns_av_R_equivalents 0.0238
_diffrn_reflns_av_unetI/netI 0.0117
_diffrn_reflns_Laue_measured_fraction_full 1.000
_diffrn_reflns_Laue_measured_fraction_max 0.995
_diffrn_reflns_limit_h_max 13
_diffrn_reflns_limit_h_min -13
_diffrn_reflns_limit_k_max 14
_diffrn_reflns_limit_k_min -14
_diffrn_reflns_limit_l_max 14
_diffrn_reflns_limit_l_min -14
_diffrn_reflns_number 31811
_diffrn_reflns_point_group_measured_fraction_full 1.000
_diffrn_reflns_point_group_measured_fraction_max 0.988
_diffrn_reflns_theta_full 67.684
_diffrn_reflns_theta_max 78.962
_diffrn_reflns_theta_min 4.124
_diffrn_source 'Rotating-anode X-ray tube'
_diffrn_source_type 'Rigaku (Cu) X-ray Source'
_exptl_absorpt_coefficient_mu 0.773
_exptl_absorpt_correction_T_max 1.00000
_exptl_absorpt_correction_T_min 0.64811
_exptl_absorpt_correction_type multi-scan
_exptl_absorpt_process_details
;
CrysAlisPro 1.171.39.46 (Rigaku Oxford Diffraction, 2018)
Empirical absorption correction using spherical harmonics,
 implemented in SCALE3 ABSPACK scaling algorithm.
;
_exptl_crystal_colour colourless
_exptl_crystal_colour_primary colourless
_exptl_crystal_density_diffrn 1.262
_exptl_crystal_description block
_exptl_crystal_F_000 536
_exptl_crystal_size_max 0.28
_exptl_crystal_size_mid 0.24
_exptl_crystal_size_min 0.22
_refine_diff_density_max 0.156
_refine_diff_density_min -0.140
_refine_diff_density_rms 0.024
_refine_ls_abs_structure_details
;
 Flack x determined using 2534 quotients [(I+)-(I-)]/[(I+)+(I-)]
 (Parsons, Flack and Wagner, Acta Cryst. B69 (2013) 249-259).
;
_refine_ls_abs_structure_Flack 0.03(3)
_refine_ls_extinction_coef 0.0089(8)
_refine_ls_extinction_expression Fc^*^=kFc[1+0.001xFc^2^\l^3^/sin(2\q)]^-1/4^
_refine_ls_extinction_method 'SHELXL-2014/7 (Sheldrick 2014'
_refine_ls_goodness_of_fit_ref 1.045
_refine_ls_hydrogen_treatment constr
_refine_ls_matrix_type full
_refine_ls_number_parameters 326
_refine_ls_number_reflns 5591
_refine_ls_number_restraints 1
_refine_ls_restrained_S_all 1.045
_refine_ls_R_factor_all 0.0323
_refine_ls_R_factor_gt 0.0320
_refine_ls_shift/su_max 0.000
_refine_ls_shift/su_mean 0.000
_refine_ls_structure_factor_coef Fsqd
_refine_ls_weighting_details 'w=1/[\s^2^(Fo^2^)+(0.0532P)^2^+0.1064P] where P=(Fo^2^+2Fc^2^)/3'
_refine_ls_weighting_scheme calc
_refine_ls_wR_factor_gt 0.0908
_refine_ls_wR_factor_ref 0.0911
_reflns_Friedel_coverage 0.888
_reflns_Friedel_fraction_full 1.000
_reflns_Friedel_fraction_max 0.980
_reflns_number_gt 5505
_reflns_number_total 5591
_reflns_threshold_expression 'I > 2\s(I)'
_cod_data_source_file c9cc07573a2.cif
_cod_data_source_block p20180927a
_cod_depositor_comments 'Adding full bibliography for 7127102--7127103.cif.'
_cod_original_cell_volume 1307.249(13)
_cod_database_code 7127102
_shelx_shelxl_version_number 2014/7
_chemical_oxdiff_formula C25H36N2O6
_shelx_space_group_comment
;
The symmetry employed for this shelxl refinement is uniquely defined
by the following loop, which should always be used as a source of
symmetry information in preference to the above space-group names.
They are only intended as comments.
;
_reflns_odcompleteness_completeness 100.00
_reflns_odcompleteness_iscentric 1
_reflns_odcompleteness_theta 74.33
_olex2_refinement_description
;
1. Fixed Uiso
 At 1.2 times of:
  All C(H) groups, All C(H,H) groups
 At 1.5 times of:
  All C(H,H,H) groups, All O(H,H) groups
2.a Free rotating group:
 O7(H7C,H7D), O8(H8A,H8B)
2.b Ternary CH refined with riding coordinates:
 C2(H2), C3(H3), C4(H4), C5(H5), C8(H8), C14(H14)
2.c Secondary CH2 refined with riding coordinates:
 C7(H7A,H7B), C12(H12A,H12B), C13(H13A,H13B), C16(H16A,H16B), C17(H17A,H17B),
 C20(H20A,H20B), C21(H21A,H21B), C22(H22A,H22B), C23(H23A,H23B), C24(H24A,H24B)
2.d Aromatic/amide H refined with riding coordinates:
 C9(H9)
2.e Idealised Me refined as rotating group:
 C18(H18A,H18B,H18C), C19(H19A,H19B,H19C), C25(H25A,H25B,H25C)
;
_olex2_submission_special_instructions 'No special instructions were received'
_oxdiff_exptl_absorpt_empirical_details
;
Empirical correction (ABSPACK) includes:
- Absorption correction using spherical harmonics
- Frame scaling
;
_oxdiff_exptl_absorpt_empirical_full_max 2.095
_oxdiff_exptl_absorpt_empirical_full_min 0.657

loop_
_space_group_symop_operation_xyz
'x, y, z'
'-x, y+1/2, -z'

loop_
_atom_site_label
_atom_site_type_symbol
_atom_site_fract_x
_atom_site_fract_y
_atom_site_fract_z
_atom_site_U_iso_or_equiv
_atom_site_adp_type
_atom_site_occupancy
_atom_site_site_symmetry_order
_atom_site_calc_flag
_atom_site_refinement_flags_posn
_atom_site_refinement_flags_adp
_atom_site_refinement_flags_occupancy
_atom_site_disorder_assembly
_atom_site_disorder_group
O1 O 0.31856(15) 0.35676(11) 0.08960(14) 0.0576(3) Uani 1 1 d . . . . .
O2 O 0.2692(2) 0.23444(14) 0.2128(2) 0.0843(6) Uani 1 1 d . . . . .
O3 O 0.55236(15) 0.45178(12) 0.04713(15) 0.0581(4) Uani 1 1 d . . . . .
O4 O 0.71370(16) 0.6470(2) 0.34291(15) 0.0797(6) Uani 1 1 d . . . . .
O5 O 0.5926(2) 0.6425(3) 0.46082(19) 0.1198(11) Uani 1 1 d . . . . .
O6 O 0.1345(2) 0.87988(19) -0.0123(2) 0.0936(7) Uani 1 1 d . . . . .
N1 N 0.19299(16) 0.54984(15) 0.39061(15) 0.0509(4) Uani 1 1 d . . . . .
N2 N 0.19112(18) 0.68278(17) 0.60032(16) 0.0566(4) Uani 1 1 d . . . . .
C1 C 0.2907(2) 0.33271(17) 0.1903(2) 0.0579(5) Uani 1 1 d . . . . .
C2 C 0.2934(2) 0.44407(16) 0.26140(19) 0.0503(4) Uani 1 1 d . . . . .
H2 H 0.3859 0.4537 0.3254 0.060 Uiso 1 1 calc R . . . .
C3 C 0.27063(16) 0.53898(14) 0.16128(16) 0.0420(3) Uani 1 1 d . . . . .
H3 H 0.3177 0.6114 0.1994 0.050 Uiso 1 1 calc R . . . .
C4 C 0.33867(18) 0.48259(15) 0.08099(17) 0.0452(4) Uani 1 1 d . . . . .
H4 H 0.2927 0.5084 -0.0058 0.054 Uiso 1 1 calc R . . . .
C5 C 0.49018(18) 0.50223(16) 0.12522(18) 0.0464(4) Uani 1 1 d . . . . .
H5 H 0.5422 0.4933 0.2152 0.056 Uiso 1 1 calc R . . . .
C6 C 0.55388(18) 0.57814(16) 0.06048(18) 0.0465(4) Uani 1 1 d . . . . .
C7 C 0.69593(19) 0.6270(2) 0.1307(2) 0.0594(5) Uani 1 1 d . . . . .
H7A H 0.7579 0.5620 0.1654 0.071 Uiso 1 1 calc R . . . .
H7B H 0.7245 0.6663 0.0714 0.071 Uiso 1 1 calc R . . . .
C8 C 0.7110(2) 0.7116(2) 0.2352(2) 0.0644(6) Uani 1 1 d . . . . .
H8 H 0.7975 0.7537 0.2580 0.077 Uiso 1 1 calc R . . . .
C9 C 0.5995(2) 0.7979(2) 0.2120(2) 0.0606(5) Uani 1 1 d . . . . .
H9 H 0.5741 0.8546 0.1499 0.073 Uiso 1 1 calc R . . . .
C10 C 0.5412(2) 0.7825(2) 0.2926(2) 0.0673(6) Uani 1 1 d . . . . .
C11 C 0.6142(3) 0.6857(3) 0.3759(2) 0.0809(8) Uani 1 1 d . . . . .
C12 C 0.4246(3) 0.8444(3) 0.3068(3) 0.0812(8) Uani 1 1 d . . . . .
H12A H 0.4609 0.8960 0.3784 0.097 Uiso 1 1 calc R . . . .
H12B H 0.3678 0.7868 0.3244 0.097 Uiso 1 1 calc R . . . .
C13 C 0.3355(3) 0.9156(2) 0.1943(4) 0.0908(10) Uani 1 1 d . . . . .
H13A H 0.2712 0.9614 0.2156 0.109 Uiso 1 1 calc R . . . .
H13B H 0.3923 0.9693 0.1714 0.109 Uiso 1 1 calc R . . . .
C14 C 0.2583(2) 0.8377(2) 0.0847(2) 0.0660(6) Uani 1 1 d . . . . .
H14 H 0.3166 0.7918 0.0544 0.079 Uiso 1 1 calc R . . . .
C15 C 0.1266(2) 0.7820(2) 0.0644(2) 0.0578(5) Uani 1 1 d . . . . .
C16 C 0.0917(2) 0.6676(2) -0.00380(19) 0.0651(6) Uani 1 1 d . . . . .
H16A H 0.1447 0.6595 -0.0545 0.078 Uiso 1 1 calc R . . . .
H16B H -0.0041 0.6682 -0.0595 0.078 Uiso 1 1 calc R . . . .
C17 C 0.11897(18) 0.56261(19) 0.0828(2) 0.0566(5) Uani 1 1 d . . . . .
H17A H 0.0795 0.4938 0.0331 0.068 Uiso 1 1 calc R . . . .
H17B H 0.0727 0.5747 0.1387 0.068 Uiso 1 1 calc R . . . .
C18 C 0.4709(2) 0.64250(18) -0.05764(18) 0.0527(4) Uani 1 1 d . . . . .
H18A H 0.5194 0.6435 -0.1117 0.079 Uiso 1 1 calc GR . . . .
H18B H 0.4556 0.7213 -0.0378 0.079 Uiso 1 1 calc GR . . . .
H18C H 0.3848 0.6038 -0.0988 0.079 Uiso 1 1 calc GR . . . .
C19 C 0.0539(2) 0.8084(2) 0.1491(2) 0.0656(6) Uani 1 1 d . . . . .
H19A H 0.0690 0.8886 0.1751 0.098 Uiso 1 1 calc GR . . . .
H19B H 0.0886 0.7585 0.2210 0.098 Uiso 1 1 calc GR . . . .
H19C H -0.0422 0.7949 0.1051 0.098 Uiso 1 1 calc GR . . . .
C20 C 0.1946(2) 0.43996(19) 0.3270(2) 0.0588(5) Uani 1 1 d . . . . .
H20A H 0.1033 0.4236 0.2660 0.071 Uiso 1 1 calc R . . . .
H20B H 0.2208 0.3768 0.3874 0.071 Uiso 1 1 calc R . . . .
C21 C 0.31418(19) 0.5637(2) 0.5059(2) 0.0560(5) Uani 1 1 d . . . . .
H21A H 0.3951 0.5614 0.4872 0.067 Uiso 1 1 calc R . . . .
H21B H 0.3195 0.4993 0.5617 0.067 Uiso 1 1 calc R . . . .
C22 C 0.3107(2) 0.6780(2) 0.5700(2) 0.0605(5) Uani 1 1 d . . . . .
H22A H 0.3926 0.6852 0.6458 0.073 Uiso 1 1 calc R . . . .
H22B H 0.3087 0.7428 0.5156 0.073 Uiso 1 1 calc R . . . .
C23 C 0.0691(2) 0.6695(3) 0.4860(2) 0.0654(6) Uani 1 1 d . . . . .
H23A H 0.0628 0.7343 0.4304 0.079 Uiso 1 1 calc R . . . .
H23B H -0.0112 0.6710 0.5057 0.079 Uiso 1 1 calc R . . . .
C24 C 0.0728(2) 0.5560(2) 0.4214(2) 0.0618(5) Uani 1 1 d . . . . .
H24A H 0.0742 0.4910 0.4754 0.074 Uiso 1 1 calc R . . . .
H24B H -0.0091 0.5492 0.3456 0.074 Uiso 1 1 calc R . . . .
C25 C 0.1863(3) 0.7912(3) 0.6649(3) 0.0811(7) Uani 1 1 d . . . . .
H25A H 0.2656 0.7961 0.7416 0.122 Uiso 1 1 calc GR . . . .
H25B H 0.1056 0.7919 0.6825 0.122 Uiso 1 1 calc GR . . . .
H25C H 0.1846 0.8568 0.6129 0.122 Uiso 1 1 calc GR . . . .
O7 O 0.1401(2) 0.0852(3) 0.3369(2) 0.0963(7) Uani 1 1 d . . . . .
H7C H 0.1744 0.1316 0.3001 0.144 Uiso 1 1 d G . . . .
H7D H 0.2021 0.0774 0.4097 0.144 Uiso 1 1 d G . . . .
O8 O 0.14661(18) 0.49519(18) 0.75152(17) 0.0752(5) Uani 1 1 d . . . . .
H8A H 0.1669 0.5378 0.7016 0.113 Uiso 1 1 d G . . . .
H8B H 0.0636 0.5113 0.7356 0.113 Uiso 1 1 d G . . . .

loop_
_atom_site_aniso_label
_atom_site_aniso_U_11
_atom_site_aniso_U_22
_atom_site_aniso_U_33
_atom_site_aniso_U_23
_atom_site_aniso_U_13
_atom_site_aniso_U_12
O1 0.0641(8) 0.0397(7) 0.0774(9) -0.0132(6) 0.0368(7) -0.0095(6)
O2 0.1104(15) 0.0389(7) 0.1263(16) 0.0030(9) 0.0710(13) -0.0064(8)
O3 0.0596(8) 0.0440(7) 0.0829(9) 0.0031(6) 0.0411(7) 0.0095(6)
O4 0.0491(8) 0.1137(15) 0.0610(8) 0.0148(9) 0.0054(7) -0.0168(9)
O5 0.0823(13) 0.203(3) 0.0651(10) 0.0260(15) 0.0200(9) -0.0375(16)
O6 0.1051(14) 0.0923(14) 0.1102(14) 0.0604(12) 0.0712(12) 0.0580(12)
N1 0.0457(8) 0.0569(9) 0.0522(8) 0.0020(7) 0.0215(6) 0.0004(7)
N2 0.0580(9) 0.0612(10) 0.0515(8) 0.0038(7) 0.0227(7) 0.0071(8)
C1 0.0608(11) 0.0386(9) 0.0828(13) -0.0023(9) 0.0374(10) -0.0046(8)
C2 0.0514(9) 0.0428(9) 0.0605(10) -0.0011(8) 0.0262(8) -0.0025(7)
C3 0.0350(7) 0.0354(8) 0.0543(9) -0.0053(6) 0.0162(7) -0.0046(6)
C4 0.0438(8) 0.0375(8) 0.0551(9) -0.0040(7) 0.0203(7) -0.0030(6)
C5 0.0412(8) 0.0426(8) 0.0567(9) 0.0035(7) 0.0208(7) 0.0054(7)
C6 0.0412(8) 0.0414(8) 0.0602(10) 0.0032(7) 0.0237(8) 0.0033(7)
C7 0.0373(8) 0.0642(12) 0.0762(13) 0.0092(10) 0.0220(8) 0.0005(8)
C8 0.0392(9) 0.0797(15) 0.0671(12) 0.0042(11) 0.0131(8) -0.0178(9)
C9 0.0561(11) 0.0590(11) 0.0683(12) -0.0102(10) 0.0263(9) -0.0211(9)
C10 0.0574(11) 0.0806(15) 0.0645(12) -0.0247(11) 0.0247(10) -0.0338(11)
C11 0.0609(13) 0.119(2) 0.0491(10) -0.0002(13) 0.0069(9) -0.0343(14)
C12 0.0845(17) 0.0849(17) 0.0930(17) -0.0428(15) 0.0550(15) -0.0415(15)
C13 0.108(2) 0.0429(11) 0.165(3) -0.0188(15) 0.101(2) -0.0120(12)
C14 0.0733(14) 0.0557(11) 0.0888(15) 0.0214(11) 0.0534(13) 0.0229(10)
C15 0.0561(11) 0.0616(12) 0.0611(11) 0.0200(9) 0.0289(9) 0.0268(9)
C16 0.0448(9) 0.0919(17) 0.0490(9) -0.0015(10) 0.0083(8) 0.0173(10)
C17 0.0358(8) 0.0597(11) 0.0692(12) -0.0149(9) 0.0154(8) -0.0064(8)
C18 0.0533(10) 0.0491(9) 0.0565(10) 0.0034(8) 0.0225(8) 0.0001(8)
C19 0.0647(13) 0.0658(13) 0.0792(14) 0.0065(11) 0.0422(11) 0.0124(10)
C20 0.0606(11) 0.0525(11) 0.0716(12) 0.0004(9) 0.0351(10) -0.0084(9)
C21 0.0428(9) 0.0656(12) 0.0601(10) 0.0081(9) 0.0207(8) 0.0059(8)
C22 0.0543(10) 0.0693(13) 0.0564(10) 0.0016(9) 0.0202(8) -0.0062(10)
C23 0.0521(10) 0.0856(16) 0.0583(11) 0.0037(11) 0.0216(9) 0.0158(11)
C24 0.0419(9) 0.0837(15) 0.0591(11) -0.0038(10) 0.0194(8) -0.0028(9)
C25 0.0978(19) 0.0714(15) 0.0738(14) -0.0062(12) 0.0335(14) 0.0121(14)
O7 0.0868(13) 0.1219(19) 0.0838(12) -0.0116(13) 0.0375(11) -0.0311(13)
O8 0.0712(10) 0.0861(12) 0.0710(10) 0.0211(9) 0.0310(8) 0.0086(9)

loop_
_atom_type_symbol
_atom_type_description
_atom_type_scat_dispersion_real
_atom_type_scat_dispersion_imag
_atom_type_scat_source
C C 0.0181 0.0091 'International Tables Vol C Tables 4.2.6.8 and 6.1.1.4'
H H 0.0000 0.0000 'International Tables Vol C Tables 4.2.6.8 and 6.1.1.4'
N N 0.0311 0.0180 'International Tables Vol C Tables 4.2.6.8 and 6.1.1.4'
O O 0.0492 0.0322 'International Tables Vol C Tables 4.2.6.8 and 6.1.1.4'

loop_
_geom_angle_atom_site_label_1
_geom_angle_atom_site_label_2
_geom_angle_atom_site_label_3
_geom_angle
_geom_angle_site_symmetry_1
_geom_angle_site_symmetry_3
_geom_angle_publ_flag
C1 O1 C4 110.40(14) . . ?
C5 O3 C6 61.49(12) . . ?
C11 O4 C8 109.5(2) . . ?
C14 O6 C15 61.12(14) . . ?
C21 N1 C20 112.19(17) . . ?
C21 N1 C24 108.10(15) . . ?
C24 N1 C20 110.63(17) . . ?
C22 N2 C23 108.98(17) . . ?
C22 N2 C25 111.7(2) . . ?
C23 N2 C25 111.10(19) . . ?
O1 C1 C2 110.02(15) . . ?
O2 C1 O1 120.6(2) . . ?
O2 C1 C2 129.4(2) . . ?
C1 C2 H2 107.9 . . ?
C1 C2 C3 102.37(16) . . ?
C1 C2 C20 112.37(16) . . ?
C3 C2 H2 107.9 . . ?
C20 C2 H2 107.9 . . ?
C20 C2 C3 117.86(16) . . ?
C2 C3 H3 110.6 . . ?
C4 C3 C2 101.26(13) . . ?
C4 C3 H3 110.6 . . ?
C17 C3 C2 112.93(15) . . ?
C17 C3 H3 110.6 . . ?
C17 C3 C4 110.49(15) . . ?
O1 C4 C3 104.72(14) . . ?
O1 C4 H4 109.9 . . ?
O1 C4 C5 106.82(14) . . ?
C3 C4 H4 109.9 . . ?
C5 C4 C3 115.44(14) . . ?
C5 C4 H4 109.9 . . ?
O3 C5 C4 114.98(16) . . ?
O3 C5 H5 115.4 . . ?
O3 C5 C6 59.64(11) . . ?
C4 C5 H5 115.4 . . ?
C6 C5 C4 123.98(16) . . ?
C6 C5 H5 115.4 . . ?
O3 C6 C5 58.88(11) . . ?
O3 C6 C7 113.01(15) . . ?
O3 C6 C18 114.28(16) . . ?
C5 C6 C7 120.16(17) . . ?
C5 C6 C18 122.19(15) . . ?
C18 C6 C7 114.54(16) . . ?
C6 C7 H7A 108.3 . . ?
C6 C7 H7B 108.3 . . ?
H7A C7 H7B 107.4 . . ?
C8 C7 C6 115.86(17) . . ?
C8 C7 H7A 108.3 . . ?
C8 C7 H7B 108.3 . . ?
O4 C8 C7 109.4(2) . . ?
O4 C8 H8 108.8 . . ?
O4 C8 C9 103.7(2) . . ?
C7 C8 H8 108.8 . . ?
C9 C8 C7 117.05(18) . . ?
C9 C8 H8 108.8 . . ?
C8 C9 H9 124.9 . . ?
C10 C9 C8 110.3(2) . . ?
C10 C9 H9 124.9 . . ?
C9 C10 C11 107.1(2) . . ?
C9 C10 C12 131.1(3) . . ?
C11 C10 C12 121.8(2) . . ?
O4 C11 C10 109.3(2) . . ?
O5 C11 O4 122.0(3) . . ?
O5 C11 C10 128.7(3) . . ?
C10 C12 H12A 108.5 . . ?
C10 C12 H12B 108.5 . . ?
C10 C12 C13 114.9(2) . . ?
H12A C12 H12B 107.5 . . ?
C13 C12 H12A 108.5 . . ?
C13 C12 H12B 108.5 . . ?
C12 C13 H13A 109.4 . . ?
C12 C13 H13B 109.4 . . ?
H13A C13 H13B 108.0 . . ?
C14 C13 C12 111.16(19) . . ?
C14 C13 H13A 109.4 . . ?
C14 C13 H13B 109.4 . . ?
O6 C14 C13 119.4(2) . . ?
O6 C14 H14 114.3 . . ?
O6 C14 C15 59.92(15) . . ?
C13 C14 H14 114.3 . . ?
C15 C14 C13 123.9(2) . . ?
C15 C14 H14 114.3 . . ?
O6 C15 C14 58.96(15) . . ?
O6 C15 C16 114.05(19) . . ?
O6 C15 C19 114.70(17) . . ?
C14 C15 C16 118.91(18) . . ?
C14 C15 C19 120.8(2) . . ?
C16 C15 C19 116.0(2) . . ?
C15 C16 H16A 108.9 . . ?
C15 C16 H16B 108.9 . . ?
C15 C16 C17 113.22(16) . . ?
H16A C16 H16B 107.7 . . ?
C17 C16 H16A 108.9 . . ?
C17 C16 H16B 108.9 . . ?
C3 C17 H17A 108.6 . . ?
C3 C17 H17B 108.6 . . ?
C16 C17 C3 114.53(16) . . ?
C16 C17 H17A 108.6 . . ?
C16 C17 H17B 108.6 . . ?
H17A C17 H17B 107.6 . . ?
C6 C18 H18A 109.5 . . ?
C6 C18 H18B 109.5 . . ?
C6 C18 H18C 109.5 . . ?
H18A C18 H18B 109.5 . . ?
H18A C18 H18C 109.5 . . ?
H18B C18 H18C 109.5 . . ?
C15 C19 H19A 109.5 . . ?
C15 C19 H19B 109.5 . . ?
C15 C19 H19C 109.5 . . ?
H19A C19 H19B 109.5 . . ?
H19A C19 H19C 109.5 . . ?
H19B C19 H19C 109.5 . . ?
N1 C20 C2 112.08(16) . . ?
N1 C20 H20A 109.2 . . ?
N1 C20 H20B 109.2 . . ?
C2 C20 H20A 109.2 . . ?
C2 C20 H20B 109.2 . . ?
H20A C20 H20B 107.9 . . ?
N1 C21 H21A 109.4 . . ?
N1 C21 H21B 109.4 . . ?
N1 C21 C22 111.34(17) . . ?
H21A C21 H21B 108.0 . . ?
C22 C21 H21A 109.4 . . ?
C22 C21 H21B 109.4 . . ?
N2 C22 C21 110.33(18) . . ?
N2 C22 H22A 109.6 . . ?
N2 C22 H22B 109.6 . . ?
C21 C22 H22A 109.6 . . ?
C21 C22 H22B 109.6 . . ?
H22A C22 H22B 108.1 . . ?
N2 C23 H23A 109.5 . . ?
N2 C23 H23B 109.5 . . ?
N2 C23 C24 110.90(18) . . ?
H23A C23 H23B 108.0 . . ?
C24 C23 H23A 109.5 . . ?
C24 C23 H23B 109.5 . . ?
N1 C24 C23 111.21(19) . . ?
N1 C24 H24A 109.4 . . ?
N1 C24 H24B 109.4 . . ?
C23 C24 H24A 109.4 . . ?
C23 C24 H24B 109.4 . . ?
H24A C24 H24B 108.0 . . ?
N2 C25 H25A 109.5 . . ?
N2 C25 H25B 109.5 . . ?
N2 C25 H25C 109.5 . . ?
H25A C25 H25B 109.5 . . ?
H25A C25 H25C 109.5 . . ?
H25B C25 H25C 109.5 . . ?
H7C O7 H7D 104.5 . . ?
H8A O8 H8B 104.5 . . ?

loop_
_geom_bond_atom_site_label_1
_geom_bond_atom_site_label_2
_geom_bond_distance
_geom_bond_site_symmetry_2
_geom_bond_publ_flag
O1 C1 1.349(3) . ?
O1 C4 1.465(2) . ?
O2 C1 1.197(3) . ?
O3 C5 1.442(2) . ?
O3 C6 1.453(2) . ?
O4 C8 1.448(3) . ?
O4 C11 1.339(4) . ?
O5 C11 1.208(3) . ?
O6 C14 1.441(3) . ?
O6 C15 1.456(3) . ?
N1 C20 1.463(3) . ?
N1 C21 1.460(3) . ?
N1 C24 1.463(2) . ?
N2 C22 1.453(3) . ?
N2 C23 1.458(3) . ?
N2 C25 1.462(3) . ?
C1 C2 1.514(3) . ?
C2 H2 0.9800 . ?
C2 C3 1.542(2) . ?
C2 C20 1.528(3) . ?
C3 H3 0.9800 . ?
C3 C4 1.535(2) . ?
C3 C17 1.535(2) . ?
C4 H4 0.9800 . ?
C4 C5 1.506(2) . ?
C5 H5 0.9800 . ?
C5 C6 1.480(3) . ?
C6 C7 1.515(3) . ?
C6 C18 1.504(3) . ?
C7 H7A 0.9700 . ?
C7 H7B 0.9700 . ?
C7 C8 1.515(4) . ?
C8 H8 0.9800 . ?
C8 C9 1.486(4) . ?
C9 H9 0.9300 . ?
C9 C10 1.327(3) . ?
C10 C11 1.476(4) . ?
C10 C12 1.496(4) . ?
C12 H12A 0.9700 . ?
C12 H12B 0.9700 . ?
C12 C13 1.519(5) . ?
C13 H13A 0.9700 . ?
C13 H13B 0.9700 . ?
C13 C14 1.509(4) . ?
C14 H14 0.9800 . ?
C14 C15 1.473(3) . ?
C15 C16 1.501(4) . ?
C15 C19 1.507(3) . ?
C16 H16A 0.9700 . ?
C16 H16B 0.9700 . ?
C16 C17 1.522(3) . ?
C17 H17A 0.9700 . ?
C17 H17B 0.9700 . ?
C18 H18A 0.9600 . ?
C18 H18B 0.9600 . ?
C18 H18C 0.9600 . ?
C19 H19A 0.9600 . ?
C19 H19B 0.9600 . ?
C19 H19C 0.9600 . ?
C20 H20A 0.9700 . ?
C20 H20B 0.9700 . ?
C21 H21A 0.9700 . ?
C21 H21B 0.9700 . ?
C21 C22 1.514(3) . ?
C22 H22A 0.9700 . ?
C22 H22B 0.9700 . ?
C23 H23A 0.9700 . ?
C23 H23B 0.9700 . ?
C23 C24 1.509(4) . ?
C24 H24A 0.9700 . ?
C24 H24B 0.9700 . ?
C25 H25A 0.9600 . ?
C25 H25B 0.9600 . ?
C25 H25C 0.9600 . ?
O7 H7C 0.8501 . ?
O7 H7D 0.8502 . ?
O8 H8A 0.8501 . ?
O8 H8B 0.8500 . ?

loop_
_geom_torsion_atom_site_label_1
_geom_torsion_atom_site_label_2
_geom_torsion_atom_site_label_3
_geom_torsion_atom_site_label_4
_geom_torsion
_geom_torsion_site_symmetry_1
_geom_torsion_site_symmetry_2
_geom_torsion_site_symmetry_3
_geom_torsion_site_symmetry_4
_geom_torsion_publ_flag
O1 C1 C2 C3 21.6(2) . . . . ?
O1 C1 C2 C20 148.98(18) . . . . ?
O1 C4 C5 O3 65.78(19) . . . . ?
O1 C4 C5 C6 134.76(18) . . . . ?
O2 C1 C2 C3 -159.0(3) . . . . ?
O2 C1 C2 C20 -31.5(4) . . . . ?
O3 C5 C6 C7 -100.21(19) . . . . ?
O3 C5 C6 C18 100.8(2) . . . . ?
O3 C6 C7 C8 -131.08(19) . . . . ?
O4 C8 C9 C10 -2.2(2) . . . . ?
O6 C14 C15 C16 102.2(2) . . . . ?
O6 C14 C15 C19 -102.1(2) . . . . ?
O6 C15 C16 C17 165.34(17) . . . . ?
N1 C21 C22 N2 59.7(2) . . . . ?
N2 C23 C24 N1 -58.8(2) . . . . ?
C1 O1 C4 C3 -19.6(2) . . . . ?
C1 O1 C4 C5 103.30(18) . . . . ?
C1 C2 C3 C4 -31.34(17) . . . . ?
C1 C2 C3 C17 86.82(18) . . . . ?
C1 C2 C20 N1 -177.31(18) . . . . ?
C2 C3 C4 O1 31.36(16) . . . . ?
C2 C3 C4 C5 -85.77(17) . . . . ?
C2 C3 C17 C16 171.40(16) . . . . ?
C3 C2 C20 N1 -58.7(2) . . . . ?
C3 C4 C5 O3 -178.27(14) . . . . ?
C3 C4 C5 C6 -109.3(2) . . . . ?
C4 O1 C1 O2 179.0(2) . . . . ?
C4 O1 C1 C2 -1.4(2) . . . . ?
C4 C3 C17 C16 -76.0(2) . . . . ?
C4 C5 C6 O3 -101.26(19) . . . . ?
C4 C5 C6 C7 158.52(17) . . . . ?
C4 C5 C6 C18 -0.5(3) . . . . ?
C5 O3 C6 C7 112.41(19) . . . . ?
C5 O3 C6 C18 -114.23(17) . . . . ?
C5 C6 C7 C8 -64.8(2) . . . . ?
C6 O3 C5 C4 116.21(17) . . . . ?
C6 C7 C8 O4 77.0(2) . . . . ?
C6 C7 C8 C9 -40.5(3) . . . . ?
C7 C8 C9 C10 118.4(2) . . . . ?
C8 O4 C11 O5 177.4(3) . . . . ?
C8 O4 C11 C10 -1.7(3) . . . . ?
C8 C9 C10 C11 1.2(2) . . . . ?
C8 C9 C10 C12 -178.8(2) . . . . ?
C9 C10 C11 O4 0.3(3) . . . . ?
C9 C10 C11 O5 -178.7(3) . . . . ?
C9 C10 C12 C13 17.0(3) . . . . ?
C10 C12 C13 C14 67.3(3) . . . . ?
C11 O4 C8 C7 -123.3(2) . . . . ?
C11 O4 C8 C9 2.4(2) . . . . ?
C11 C10 C12 C13 -163.0(2) . . . . ?
C12 C10 C11 O4 -179.66(19) . . . . ?
C12 C10 C11 O5 1.3(4) . . . . ?
C12 C13 C14 O6 157.0(2) . . . . ?
C12 C13 C14 C15 85.3(3) . . . . ?
C13 C14 C15 O6 107.1(3) . . . . ?
C13 C14 C15 C16 -150.7(2) . . . . ?
C13 C14 C15 C19 5.1(3) . . . . ?
C14 O6 C15 C16 -110.4(2) . . . . ?
C14 O6 C15 C19 112.4(2) . . . . ?
C14 C15 C16 C17 98.8(2) . . . . ?
C15 O6 C14 C13 -114.5(2) . . . . ?
C15 C16 C17 C3 -68.3(2) . . . . ?
C17 C3 C4 O1 -88.54(17) . . . . ?
C17 C3 C4 C5 154.32(15) . . . . ?
C18 C6 C7 C8 95.7(2) . . . . ?
C19 C15 C16 C17 -58.1(2) . . . . ?
C20 N1 C21 C22 179.82(16) . . . . ?
C20 N1 C24 C23 -179.42(18) . . . . ?
C20 C2 C3 C4 -155.16(16) . . . . ?
C20 C2 C3 C17 -37.0(2) . . . . ?
C21 N1 C20 C2 -75.3(2) . . . . ?
C21 N1 C24 C23 57.4(2) . . . . ?
C22 N2 C23 C24 58.0(3) . . . . ?
C23 N2 C22 C21 -58.1(2) . . . . ?
C24 N1 C20 C2 163.93(18) . . . . ?
C24 N1 C21 C22 -57.9(2) . . . . ?
C25 N2 C22 C21 178.76(19) . . . . ?
C25 N2 C23 C24 -178.5(2) . . . . ?
